data_1562741
loop_
_publ_author_name
'He, Jiang-Hong'
'Xiao, Dong-Rong'
'Chen, Hai-Yan'
'Sun, Dian-Zhen'
'Yan, Shi-Wei'
'Wang, Xin'
'Ye, Zhong-Li'
'Luo, Qun-Li'
'Wang, En-Bo'

_publ_section_title
;
 A series of 2D metal--quinolone complexes: Syntheses, structures, and
 physical properties
;
_journal_name_full 'Journal of Solid State Chemistry'
_journal_page_first 279
_journal_page_last 288
_journal_paper_doi 10.1016/j.jssc.2012.10.015
_journal_volume 198
_journal_year 2013
_chemical_formula_sum 'C72 H74 Co3 F4 N6 O35'
_chemical_formula_weight 1836.16
_space_group_IT_number 14
_space_group_name_Hall '-P 2yn'
_space_group_name_H-M_alt 'P 1 21/n 1'
_symmetry_cell_setting monoclinic
_symmetry_space_group_name_H-M 'P 1 21/n 1'
_atom_sites_solution_hydrogens geom
_atom_sites_solution_primary direct
_atom_sites_solution_secondary difmap
_audit_creation_method SHELXL-97
_cell_angle_alpha 90.00
_cell_angle_beta 107.9520(10)
_cell_angle_gamma 90.00
_cell_formula_units_Z 2
_cell_length_a 19.5765(19)
_cell_length_b 7.8065(7)
_cell_length_c 26.012(3)
_cell_measurement_reflns_used 29880
_cell_measurement_temperature 296(2)
_cell_measurement_theta_max 26.00
_cell_measurement_theta_min 2.30
_cell_volume 3781.7(7)
_computing_cell_refinement 'SMART (Bruker, 2001)'
_computing_data_collection 'SMART (Bruker, 2001)'
_computing_data_reduction 'SAINT (Bruker, 2001)'
_computing_molecular_graphics 'SHELXTL-PLUS (Sheldrick, 1990)'
_computing_publication_material 'SHELXL-97 (Sheldrick, 1997)'
_computing_structure_refinement 'SHELXL-97 (Sheldrick, 1997)'
_computing_structure_solution 'SHELXS-97 (Sheldrick, 1990)'
_diffrn_ambient_temperature 296(2)
_diffrn_measured_fraction_theta_full 0.993
_diffrn_measured_fraction_theta_max 0.993
_diffrn_measurement_device_type 'Bruker APEX CCD area-detector'
_diffrn_measurement_method 'phi and omega scans'
_diffrn_radiation_monochromator graphite
_diffrn_radiation_source 'fine-focus sealed tube'
_diffrn_radiation_type MoK\a
_diffrn_radiation_wavelength 0.71073
_diffrn_reflns_av_R_equivalents 0.0473
_diffrn_reflns_av_sigmaI/netI 0.0463
_diffrn_reflns_limit_h_max 24
_diffrn_reflns_limit_h_min -24
_diffrn_reflns_limit_k_max 9
_diffrn_reflns_limit_k_min -9
_diffrn_reflns_limit_l_max 32
_diffrn_reflns_limit_l_min -31
_diffrn_reflns_number 29880
_diffrn_reflns_theta_full 26.00
_diffrn_reflns_theta_max 26.00
_diffrn_reflns_theta_min 2.30
_exptl_absorpt_coefficient_mu 0.760
_exptl_absorpt_correction_T_max 0.7769
_exptl_absorpt_correction_T_min 0.7072
_exptl_absorpt_correction_type multi-scan
_exptl_absorpt_process_details 'SADABS(Sheldrick, 1996)'
_exptl_crystal_colour red
_exptl_crystal_density_diffrn 1.613
_exptl_crystal_density_method 'not measured'
_exptl_crystal_description block
_exptl_crystal_F_000 1890
_exptl_crystal_size_max 0.49
_exptl_crystal_size_mid 0.45
_exptl_crystal_size_min 0.35
_refine_diff_density_max 1.019
_refine_diff_density_min -0.775
_refine_diff_density_rms 0.097
_refine_ls_extinction_method none
_refine_ls_goodness_of_fit_ref 1.288
_refine_ls_hydrogen_treatment mixed
_refine_ls_matrix_type full
_refine_ls_number_parameters 614
_refine_ls_number_reflns 7373
_refine_ls_number_restraints 63
_refine_ls_restrained_S_all 1.317
_refine_ls_R_factor_all 0.0941
_refine_ls_R_factor_gt 0.0652
_refine_ls_shift/su_max 0.001
_refine_ls_shift/su_mean 0.000
_refine_ls_structure_factor_coef Fsqd
_refine_ls_weighting_details 'calc w=1/[\s^2^(Fo^2^)+(0.1000P)^2^+0.0000P] where P=(Fo^2^+2Fc^2^)/3'
_refine_ls_weighting_scheme calc
_refine_ls_wR_factor_gt 0.1830
_refine_ls_wR_factor_ref 0.2022
_reflns_number_gt 5070
_reflns_number_total 7373
_reflns_threshold_expression >2sigma(I)
_cod_data_source_file JSSC-2013-198-270.CIF
_cod_data_source_block compound-6
_cod_depositor_comments
;
The following automatic conversions were performed:

data item '_symmetry_cell_setting' value 'Monoclinic' was changed to
'monoclinic' in accordance with the built-in table derived from the
CIF Core dictionary named 'cif_core.dic' version 2.4.5 last updated
on 2014-11-21.

Automatic conversion script
Id: cif_fix_values 8369 2020-08-20 11:38:08Z andrius 
;
_cod_original_cell_volume 3781.7(6)
_cod_original_sg_symbol_H-M P2(1)/n
_cod_database_code 1562741

loop_
_symmetry_equiv_pos_as_xyz
'x, y, z'
'-x+1/2, y+1/2, -z+1/2'
'-x, -y, -z'
'x-1/2, -y-1/2, z-1/2'

loop_
_atom_site_label
_atom_site_type_symbol
_atom_site_fract_x
_atom_site_fract_y
_atom_site_fract_z
_atom_site_U_iso_or_equiv
_atom_site_adp_type
_atom_site_occupancy
_atom_site_symmetry_multiplicity
_atom_site_calc_flag
_atom_site_refinement_flags
_atom_site_disorder_assembly
_atom_site_disorder_group
Co1 Co 1.0000 -0.5000 0.0000 0.0345(2) Uani 1 2 d S . .
Co2 Co 0.86581(3) -0.31950(9) 0.14459(2) 0.0463(2) Uani 1 1 d . . .
C1 C 0.8779(2) -0.5033(6) 0.04678(16) 0.0392(10) Uani 1 1 d . . .
C2 C 0.8251(2) -0.5471(5) -0.00708(15) 0.0322(9) Uani 1 1 d . . .
C3 C 0.8419(2) -0.5542(5) -0.05695(15) 0.0306(8) Uani 1 1 d . . .
C4 C 0.78241(19) -0.5942(5) -0.10431(14) 0.0298(9) Uani 1 1 d . . .
C5 C 0.7927(2) -0.6011(6) -0.15593(15) 0.0369(10) Uani 1 1 d . . .
H5A H 0.8384 -0.5844 -0.1590 0.044 Uiso 1 1 calc R . .
C6 C 0.7369(2) -0.6316(6) -0.20073(16) 0.0401(10) Uani 1 1 d . . .
C7 C 0.6667(2) -0.6693(5) -0.19923(15) 0.0331(9) Uani 1 1 d . . .
C8 C 0.6575(2) -0.6710(5) -0.14894(14) 0.0307(9) Uani 1 1 d . . .
H8A H 0.6132 -0.7028 -0.1457 0.037 Uiso 1 1 calc R . .
C9 C 0.7133(2) -0.6259(5) -0.10228(15) 0.0301(8) Uani 1 1 d . . .
C10 C 0.7556(2) -0.5744(5) -0.00787(15) 0.0336(9) Uani 1 1 d . . .
H10A H 0.7457 -0.5662 0.0248 0.040 Uiso 1 1 calc R . .
C11 C 0.6296(2) -0.6374(5) -0.04680(15) 0.0322(9) Uani 1 1 d . . .
C12 C 0.6203(3) -0.7529(6) -0.01047(18) 0.0469(11) Uani 1 1 d . . .
H12A H 0.6591 -0.8167 0.0104 0.056 Uiso 1 1 calc R . .
C13 C 0.5530(3) -0.7753(8) -0.0047(2) 0.0662(16) Uani 1 1 d . . .
H13A H 0.5460 -0.8520 0.0206 0.079 Uiso 1 1 calc R . .
C14 C 0.4977(3) -0.6834(9) -0.0366(2) 0.0679(17) Uani 1 1 d . . .
C15 C 0.5048(2) -0.5647(8) -0.0718(2) 0.0639(15) Uani 1 1 d . . .
H15A H 0.4654 -0.5017 -0.0921 0.077 Uiso 1 1 calc R . .
C16 C 0.5727(2) -0.5377(6) -0.07722(18) 0.0447(11) Uani 1 1 d . . .
H16A H 0.5796 -0.4547 -0.1007 0.054 Uiso 1 1 calc R . .
C17 C 0.5372(2) -0.6948(6) -0.24166(16) 0.0400(10) Uani 1 1 d . . .
H17A H 0.5330 -0.6121 -0.2150 0.048 Uiso 1 1 calc R . .
H17B H 0.5287 -0.8080 -0.2295 0.048 Uiso 1 1 calc R . .
C18 C 0.4814(2) -0.6562(7) -0.29586(18) 0.0496(12) Uani 1 1 d . . .
H18A H 0.4337 -0.6712 -0.2927 0.060 Uiso 1 1 calc R . .
H18B H 0.4861 -0.5379 -0.3056 0.060 Uiso 1 1 calc R . .
C19 C 0.5645(2) -0.7643(7) -0.34226(17) 0.0473(11) Uani 1 1 d . . .
H19A H 0.5747 -0.6508 -0.3533 0.057 Uiso 1 1 calc R . .
H19B H 0.5694 -0.8458 -0.3691 0.057 Uiso 1 1 calc R . .
C20 C 0.6170(2) -0.8074(6) -0.28786(16) 0.0405(10) Uani 1 1 d . . .
H20A H 0.6082 -0.9229 -0.2777 0.049 Uiso 1 1 calc R . .
H20B H 0.6656 -0.8025 -0.2899 0.049 Uiso 1 1 calc R . .
C21 C 0.6440(2) -0.1504(5) -0.11980(16) 0.0376(10) Uani 1 1 d . . .
C22 C 0.5749(2) -0.1000(6) -0.12064(17) 0.0425(11) Uani 1 1 d . . .
H22A H 0.5680 -0.0565 -0.0893 0.051 Uiso 1 1 calc R . .
C23 C 0.5168(2) -0.1133(6) -0.16693(18) 0.0458(11) Uani 1 1 d . A .
C24 C 0.5264(3) -0.1781(5) -0.21413(17) 0.0435(11) Uani 1 1 d . . .
C25 C 0.5948(3) -0.2288(6) -0.21387(17) 0.0468(11) Uani 1 1 d . . .
H25A H 0.6020 -0.2713 -0.2452 0.056 Uiso 1 1 calc R . .
C26 C 0.6521(2) -0.2155(6) -0.16646(17) 0.0435(11) Uani 1 1 d . . .
H26A H 0.6973 -0.2520 -0.1665 0.052 Uiso 1 1 calc R . .
C27 C 0.8221(2) -0.0722(6) 0.02415(17) 0.0424(11) Uani 1 1 d . . .
C28 C 0.7555(2) -0.1160(6) 0.02829(17) 0.0418(11) Uani 1 1 d . . .
C29 C 0.6983(2) -0.1424(6) -0.01878(17) 0.0416(10) Uani 1 1 d . . .
H29A H 0.6535 -0.1697 -0.0157 0.050 Uiso 1 1 calc R . .
C30 C 0.7058(2) -0.1294(5) -0.07004(17) 0.0393(10) Uani 1 1 d . . .
C31 C 0.7729(2) -0.0869(7) -0.07321(17) 0.0471(11) Uani 1 1 d . . .
H31A H 0.7799 -0.0780 -0.1069 0.056 Uiso 1 1 calc R . .
C32 C 0.8298(3) -0.0575(7) -0.0268(2) 0.0520(12) Uani 1 1 d . . .
H32A H 0.8743 -0.0270 -0.0300 0.062 Uiso 1 1 calc R . .
C33 C 0.4671(3) -0.1902(6) -0.26768(19) 0.0511(12) Uani 1 1 d . . .
C34 C 0.4447(3) -0.0451(8) -0.1651(2) 0.0601(14) Uani 1 1 d . . .
C35 C 0.7371(3) -0.1149(7) 0.08165(18) 0.0521(13) Uani 1 1 d . . .
C36 C 0.8852(3) -0.0226(7) 0.07124(19) 0.0502(12) Uani 1 1 d . . .
N1 N 0.49028(19) -0.7702(5) -0.33879(14) 0.0475(10) Uani 1 1 d . . .
H1A H 0.4593 -0.7385 -0.3708 0.057 Uiso 1 1 calc R . .
H1B H 0.4797 -0.8784 -0.3321 0.057 Uiso 1 1 calc R . .
N2 N 0.60947(17) -0.6868(5) -0.24704(12) 0.0358(8) Uani 1 1 d . . .
N3 N 0.70080(16) -0.6121(4) -0.05210(12) 0.0308(7) Uani 1 1 d . . .
O1 O 0.85122(17) -0.4905(5) 0.08485(12) 0.0580(10) Uani 1 1 d . . .
O2 O 0.94315(15) -0.4845(4) 0.05296(11) 0.0426(7) Uani 1 1 d . . .
O3 O 0.90369(14) -0.5268(4) -0.06198(10) 0.0398(7) Uani 1 1 d . . .
O4 O 0.41489(19) -0.2862(5) -0.27155(13) 0.0592(9) Uani 1 1 d . . .
O5 O 0.4732(2) -0.1098(5) -0.30742(13) 0.0630(10) Uani 1 1 d . . .
O6 O 0.4351(2) -0.0407(8) -0.1182(2) 0.076(2) Uani 0.833(13) 1 d PU A 1
O6A O 0.4226(14) -0.177(4) -0.1409(11) 0.079(11) Uani 0.167(13) 1 d PU A 2
O7 O 0.4032(2) 0.0178(6) -0.20452(16) 0.0903(15) Uani 1 1 d . A .
O8 O 0.9048(2) -0.1151(5) 0.11322(13) 0.0627(10) Uani 1 1 d . . .
O9 O 0.9162(2) 0.1121(5) 0.06582(14) 0.0740(12) Uani 1 1 d . . .
O10 O 0.7691(2) -0.2070(6) 0.12051(16) 0.0855(13) Uani 1 1 d U . .
O11 O 0.6862(3) -0.0230(6) 0.08374(16) 0.0824(13) Uani 1 1 d . . .
F1 F 0.43113(18) -0.7048(7) -0.03108(17) 0.1131(16) Uani 1 1 d . . .
F2 F 0.74871(14) -0.6202(4) -0.24927(9) 0.0641(9) Uani 1 1 d . . .
OW1 O 1.00299(18) -0.7749(5) 0.00581(14) 0.0569(9) Uani 1 1 d D . .
HW1A H 0.979(2) -0.812(6) 0.0249(14) 0.062 Uiso 1 1 d D . .
HW1B H 0.989(3) -0.822(6) -0.0246(9) 0.062 Uiso 1 1 d D . .
OW2 O 0.8253(3) -0.5048(7) 0.18554(16) 0.1016(18) Uani 1 1 d D . .
HW2A H 0.848(4) -0.489(9) 0.2184(10) 0.144 Uiso 1 1 d D . .
HW2B H 0.816(5) -0.610(3) 0.180(3) 0.144 Uiso 1 1 d D . .
OW3 O 1.0497(3) -0.1648(6) 0.1099(2) 0.1001(16) Uani 1 1 d D . .
HW3A H 1.044(4) -0.220(6) 0.1353(19) 0.085 Uiso 1 1 d D . .
HW3B H 1.069(3) -0.225(6) 0.092(2) 0.085 Uiso 1 1 d D . .
OW4 O 0.66680(14) -0.0307(5) 0.15199(11) 0.0443(8) Uani 1 1 d D . .
HW4A H 0.6824(15) 0.061(3) 0.1439(15) 0.027 Uiso 1 1 d D . .
HW4B H 0.6974(12) -0.084(4) 0.1759(11) 0.027 Uiso 1 1 d D . .
OW5 O 0.7064(7) -0.2709(17) 0.2094(6) 0.125(4) Uani 0.50 1 d PU . .
OW6 O 0.6144(8) 0.443(2) 0.1846(7) 0.173(7) Uani 0.50 1 d PD . .
HW6A H 0.636(10) 0.528(19) 0.202(9) 0.194 Uiso 0.50 1 d PD . .
HW6B H 0.639(10) 0.40(3) 0.168(9) 0.194 Uiso 0.50 1 d PD . .
OW7 O 0.6654(8) -0.2873(19) 0.1661(6) 0.144(5) Uani 0.50 1 d PU . .
OW8 O 0.6949(14) 0.321(4) 0.1340(11) 0.128(8) Uani 0.25 1 d PU . .
OW9 O 0.7225(9) 0.222(2) 0.1667(7) 0.163(5) Uani 0.50 1 d PU . .
OW10 O 0.6723(15) 0.559(4) 0.2563(12) 0.148(9) Uani 0.25 1 d PU . .

loop_
_atom_site_aniso_label
_atom_site_aniso_U_11
_atom_site_aniso_U_22
_atom_site_aniso_U_33
_atom_site_aniso_U_23
_atom_site_aniso_U_13
_atom_site_aniso_U_12
Co1 0.0231(4) 0.0536(5) 0.0223(4) -0.0019(3) 0.0005(3) -0.0072(3)
Co2 0.0423(4) 0.0684(5) 0.0219(3) 0.0007(3) 0.0004(3) 0.0084(3)
C1 0.031(2) 0.057(3) 0.025(2) -0.0035(19) 0.0024(17) -0.0077(19)
C2 0.028(2) 0.045(2) 0.0204(19) -0.0019(16) 0.0025(16) -0.0035(18)
C3 0.0242(19) 0.040(2) 0.0247(19) -0.0001(16) 0.0036(15) -0.0017(17)
C4 0.0250(19) 0.042(2) 0.0213(18) -0.0025(16) 0.0053(15) -0.0031(16)
C5 0.024(2) 0.059(3) 0.026(2) -0.0040(19) 0.0054(16) -0.0073(18)
C6 0.032(2) 0.066(3) 0.021(2) -0.0023(19) 0.0063(17) -0.007(2)
C7 0.027(2) 0.044(2) 0.0230(19) -0.0056(17) 0.0001(16) -0.0038(17)
C8 0.0238(19) 0.042(2) 0.0237(19) 0.0000(16) 0.0031(15) -0.0046(16)
C9 0.0256(19) 0.037(2) 0.0254(19) 0.0010(16) 0.0050(16) -0.0025(16)
C10 0.031(2) 0.048(2) 0.0204(19) -0.0014(17) 0.0052(16) -0.0025(18)
C11 0.0240(19) 0.046(2) 0.027(2) -0.0069(17) 0.0085(16) -0.0041(17)
C12 0.052(3) 0.054(3) 0.039(2) -0.003(2) 0.021(2) -0.009(2)
C13 0.064(4) 0.088(4) 0.057(3) -0.011(3) 0.032(3) -0.029(3)
C14 0.042(3) 0.111(5) 0.062(3) -0.026(3) 0.032(3) -0.028(3)
C15 0.024(2) 0.100(4) 0.065(3) -0.015(3) 0.009(2) 0.008(3)
C16 0.036(2) 0.057(3) 0.041(2) -0.005(2) 0.011(2) -0.001(2)
C17 0.031(2) 0.056(3) 0.028(2) -0.0053(19) 0.0013(17) -0.0031(19)
C18 0.037(2) 0.068(3) 0.033(2) -0.005(2) -0.0039(19) 0.002(2)
C19 0.047(3) 0.057(3) 0.028(2) -0.009(2) -0.0021(19) 0.002(2)
C20 0.035(2) 0.053(3) 0.029(2) -0.0073(19) 0.0030(18) 0.0020(19)
C21 0.037(2) 0.041(2) 0.028(2) 0.0038(17) -0.0013(18) -0.0027(18)
C22 0.037(2) 0.052(3) 0.030(2) 0.0010(19) -0.0012(18) 0.000(2)
C23 0.034(2) 0.055(3) 0.036(2) 0.010(2) -0.0088(19) -0.004(2)
C24 0.048(3) 0.036(2) 0.032(2) 0.0059(18) -0.0086(19) -0.008(2)
C25 0.052(3) 0.051(3) 0.028(2) -0.0019(19) -0.002(2) -0.004(2)
C26 0.043(3) 0.048(3) 0.032(2) 0.0029(19) -0.0001(19) 0.000(2)
C27 0.042(3) 0.046(3) 0.028(2) 0.0025(19) -0.0060(18) 0.000(2)
C28 0.037(2) 0.044(3) 0.034(2) 0.0058(19) -0.0052(19) -0.0013(19)
C29 0.030(2) 0.054(3) 0.031(2) 0.0067(19) -0.0041(18) -0.0024(19)
C30 0.033(2) 0.042(2) 0.034(2) 0.0005(18) -0.0029(18) -0.0006(19)
C31 0.039(3) 0.068(3) 0.029(2) -0.002(2) 0.0031(19) -0.004(2)
C32 0.036(3) 0.064(3) 0.049(3) -0.005(2) 0.002(2) -0.007(2)
C33 0.051(3) 0.051(3) 0.035(3) 0.003(2) -0.011(2) -0.005(2)
C34 0.043(3) 0.085(4) 0.039(3) 0.003(3) -0.007(2) 0.001(3)
C35 0.044(3) 0.071(3) 0.029(2) 0.010(2) -0.006(2) 0.002(2)
C36 0.037(3) 0.067(3) 0.039(3) -0.005(2) 0.002(2) -0.007(2)
N1 0.041(2) 0.056(2) 0.0303(19) -0.0069(17) -0.0107(16) 0.0010(18)
N2 0.0260(17) 0.055(2) 0.0190(16) -0.0029(15) -0.0040(13) -0.0031(15)
N3 0.0234(16) 0.046(2) 0.0226(16) -0.0030(14) 0.0061(13) -0.0045(14)
O1 0.0431(18) 0.105(3) 0.0269(16) -0.0196(17) 0.0119(14) -0.0237(18)
O2 0.0300(16) 0.068(2) 0.0251(14) -0.0052(14) 0.0017(12) -0.0095(14)
O3 0.0254(14) 0.069(2) 0.0240(14) -0.0016(13) 0.0056(11) -0.0072(13)
O4 0.056(2) 0.065(2) 0.0418(19) -0.0004(16) -0.0066(16) -0.0145(18)
O5 0.068(2) 0.069(2) 0.0332(18) 0.0098(16) -0.0128(16) -0.0144(18)
O6 0.054(3) 0.108(4) 0.065(3) 0.009(3) 0.017(2) 0.016(2)
O6A 0.075(11) 0.087(12) 0.078(11) 0.010(5) 0.030(6) -0.005(5)
O7 0.072(3) 0.128(4) 0.051(2) -0.006(2) -0.009(2) 0.046(3)
O8 0.063(2) 0.071(2) 0.0350(18) 0.0104(17) -0.0120(16) -0.0044(18)
O9 0.080(3) 0.087(3) 0.040(2) 0.0089(19) -0.0025(18) -0.038(2)
O10 0.072(2) 0.133(3) 0.054(2) 0.035(2) 0.0224(19) 0.038(2)
O11 0.093(3) 0.104(3) 0.056(2) 0.017(2) 0.032(2) 0.040(3)
F1 0.052(2) 0.193(4) 0.111(3) -0.030(3) 0.050(2) -0.041(2)
F2 0.0438(15) 0.127(3) 0.0215(12) -0.0153(15) 0.0102(11) -0.0284(16)
OW1 0.053(2) 0.067(2) 0.049(2) 0.0061(18) 0.0129(17) -0.0036(17)
OW2 0.110(4) 0.146(5) 0.037(2) 0.011(2) 0.006(2) -0.051(3)
OW3 0.075(3) 0.114(4) 0.109(4) -0.037(3) 0.024(3) 0.003(3)
OW4 0.0227(14) 0.093(3) 0.0204(14) 0.0148(15) 0.0111(11) 0.0170(15)
OW5 0.129(6) 0.131(6) 0.128(6) -0.006(4) 0.060(4) 0.009(4)
OW6 0.168(14) 0.209(17) 0.118(12) 0.079(11) 0.011(9) -0.065(13)
OW7 0.141(6) 0.152(6) 0.150(6) -0.001(5) 0.060(5) 0.004(5)
OW8 0.127(9) 0.126(9) 0.127(9) -0.009(5) 0.033(5) -0.004(5)
OW9 0.168(7) 0.155(7) 0.169(7) -0.017(5) 0.054(5) -0.012(5)
OW10 0.150(10) 0.148(10) 0.149(10) 0.004(5) 0.052(6) -0.006(5)

loop_
_atom_type_symbol
_atom_type_description
_atom_type_scat_dispersion_real
_atom_type_scat_dispersion_imag
_atom_type_scat_source
C C 0.0033 0.0016 'International Tables Vol C Tables 4.2.6.8 and 6.1.1.4'
H H 0.0000 0.0000 'International Tables Vol C Tables 4.2.6.8 and 6.1.1.4'
N N 0.0061 0.0033 'International Tables Vol C Tables 4.2.6.8 and 6.1.1.4'
O O 0.0106 0.0060 'International Tables Vol C Tables 4.2.6.8 and 6.1.1.4'
F F 0.0171 0.0103 'International Tables Vol C Tables 4.2.6.8 and 6.1.1.4'
Co Co 0.3494 0.9721 'International Tables Vol C Tables 4.2.6.8 and 6.1.1.4'

loop_
_geom_angle_atom_site_label_1
_geom_angle_atom_site_label_2
_geom_angle_atom_site_label_3
_geom_angle
_geom_angle_site_symmetry_1
_geom_angle_site_symmetry_3
O2 Co1 O2 180.0(2) 3_745 .
O2 Co1 O3 88.65(11) 3_745 3_745
O2 Co1 O3 91.35(11) . 3_745
O2 Co1 O3 91.35(11) 3_745 .
O2 Co1 O3 88.65(11) . .
O3 Co1 O3 180.0(2) 3_745 .
O2 Co1 OW1 88.82(13) 3_745 .
O2 Co1 OW1 91.18(13) . .
O3 Co1 OW1 92.71(12) 3_745 .
O3 Co1 OW1 87.29(12) . .
O2 Co1 OW1 91.18(13) 3_745 3_745
O2 Co1 OW1 88.82(13) . 3_745
O3 Co1 OW1 87.29(12) 3_745 3_745
O3 Co1 OW1 92.71(12) . 3_745
OW1 Co1 OW1 180.0(2) . 3_745
O1 Co2 O10 98.89(17) . .
O1 Co2 O8 101.09(14) . .
O10 Co2 O8 88.05(17) . .
O1 Co2 OW2 87.04(18) . .
O10 Co2 OW2 89.6(2) . .
O8 Co2 OW2 171.79(19) . .
O1 Co2 O5 99.15(14) . 4_656
O10 Co2 O5 161.81(16) . 4_656
O8 Co2 O5 90.79(15) . 4_656
OW2 Co2 O5 89.04(19) . 4_656
O1 Co2 O4 155.90(14) . 4_656
O10 Co2 O4 102.83(16) . 4_656
O8 Co2 O4 90.03(14) . 4_656
OW2 Co2 O4 82.85(16) . 4_656
O5 Co2 O4 59.01(13) 4_656 4_656
O2 C1 O1 123.1(4) . .
O2 C1 C2 122.0(4) . .
O1 C1 C2 114.9(4) . .
C10 C2 C3 118.9(3) . .
C10 C2 C1 116.3(3) . .
C3 C2 C1 124.7(3) . .
O3 C3 C2 125.2(3) . .
O3 C3 C4 119.3(3) . .
C2 C3 C4 115.5(3) . .
C9 C4 C5 116.9(3) . .
C9 C4 C3 122.9(3) . .
C5 C4 C3 120.2(3) . .
C6 C5 C4 120.6(4) . .
C6 C5 H5A 119.7 . .
C4 C5 H5A 119.7 . .
C5 C6 F2 117.8(4) . .
C5 C6 C7 123.1(4) . .
F2 C6 C7 119.0(3) . .
C8 C7 N2 122.8(4) . .
C8 C7 C6 116.1(3) . .
N2 C7 C6 120.8(3) . .
C7 C8 C9 121.7(4) . .
C7 C8 H8A 119.2 . .
C9 C8 H8A 119.2 . .
C4 C9 C8 121.2(3) . .
C4 C9 N3 118.1(3) . .
C8 C9 N3 120.7(3) . .
N3 C10 C2 125.1(3) . .
N3 C10 H10A 117.5 . .
C2 C10 H10A 117.5 . .
C12 C11 C16 120.8(4) . .
C12 C11 N3 119.5(4) . .
C16 C11 N3 119.6(4) . .
C11 C12 C13 119.7(5) . .
C11 C12 H12A 120.1 . .
C13 C12 H12A 120.2 . .
C14 C13 C12 118.5(5) . .
C14 C13 H13A 120.7 . .
C12 C13 H13A 120.7 . .
C15 C14 C13 123.6(5) . .
C15 C14 F1 117.4(6) . .
C13 C14 F1 118.8(6) . .
C14 C15 C16 118.5(5) . .
C14 C15 H15A 120.7 . .
C16 C15 H15A 120.7 . .
C11 C16 C15 118.6(5) . .
C11 C16 H16A 120.7 . .
C15 C16 H16A 120.7 . .
N2 C17 C18 109.9(3) . .
N2 C17 H17A 109.7 . .
C18 C17 H17A 109.7 . .
N2 C17 H17B 109.7 . .
C18 C17 H17B 109.7 . .
H17A C17 H17B 108.2 . .
N1 C18 C17 111.3(4) . .
N1 C18 H18A 109.4 . .
C17 C18 H18A 109.4 . .
N1 C18 H18B 109.4 . .
C17 C18 H18B 109.4 . .
H18A C18 H18B 108.0 . .
N1 C19 C20 109.4(4) . .
N1 C19 H19A 109.8 . .
C20 C19 H19A 109.8 . .
N1 C19 H19B 109.8 . .
C20 C19 H19B 109.8 . .
H19A C19 H19B 108.2 . .
N2 C20 C19 110.3(3) . .
N2 C20 H20A 109.6 . .
C19 C20 H20A 109.6 . .
N2 C20 H20B 109.6 . .
C19 C20 H20B 109.6 . .
H20A C20 H20B 108.1 . .
C26 C21 C22 117.7(4) . .
C26 C21 C30 121.9(4) . .
C22 C21 C30 120.4(4) . .
C23 C22 C21 121.6(4) . .
C23 C22 H22A 119.2 . .
C21 C22 H22A 119.2 . .
C22 C23 C24 119.8(4) . .
C22 C23 C34 117.9(4) . .
C24 C23 C34 122.2(4) . .
C25 C24 C23 119.3(4) . .
C25 C24 C33 116.7(4) . .
C23 C24 C33 124.0(4) . .
C26 C25 C24 119.6(4) . .
C26 C25 H25A 120.2 . .
C24 C25 H25A 120.2 . .
C21 C26 C25 122.1(4) . .
C21 C26 H26A 119.0 . .
C25 C26 H26A 119.0 . .
C32 C27 C28 118.6(4) . .
C32 C27 C36 117.0(4) . .
C28 C27 C36 124.0(4) . .
C27 C28 C29 119.2(4) . .
C27 C28 C35 123.9(4) . .
C29 C28 C35 116.4(4) . .
C30 C29 C28 122.5(4) . .
C30 C29 H29A 118.7 . .
C28 C29 H29A 118.7 . .
C31 C30 C29 117.3(4) . .
C31 C30 C21 120.6(4) . .
C29 C30 C21 122.0(4) . .
C30 C31 C32 120.8(4) . .
C30 C31 H31A 119.6 . .
C32 C31 H31A 119.6 . .
C27 C32 C31 121.5(5) . .
C27 C32 H32A 119.2 . .
C31 C32 H32A 119.2 . .
O4 C33 O5 121.5(4) . .
O4 C33 C24 119.2(4) . .
O5 C33 C24 119.2(4) . .
O7 C34 O6 122.7(6) . .
O7 C34 O6A 118.9(13) . .
O6 C34 O6A 54.5(13) . .
O7 C34 C23 120.4(5) . .
O6 C34 C23 116.4(4) . .
O6A C34 C23 100.4(12) . .
O10 C35 O11 120.6(5) . .
O10 C35 C28 122.1(5) . .
O11 C35 C28 117.2(4) . .
O9 C36 O8 123.5(4) . .
O9 C36 C27 115.8(4) . .
O8 C36 C27 120.8(4) . .
C18 N1 C19 111.8(3) . .
C18 N1 H1A 109.2 . .
C19 N1 H1A 109.2 . .
C18 N1 H1B 109.2 . .
C19 N1 H1B 109.2 . .
H1A N1 H1B 107.9 . .
C7 N2 C20 118.5(3) . .
C7 N2 C17 116.8(3) . .
C20 N2 C17 111.0(3) . .
C10 N3 C9 119.5(3) . .
C10 N3 C11 119.0(3) . .
C9 N3 C11 121.6(3) . .
C1 O1 Co2 132.1(3) . .
C1 O2 Co1 131.5(3) . .
C3 O3 Co1 126.9(2) . .
C33 O4 Co2 87.3(3) . 4
C33 O5 Co2 91.5(3) . 4
C36 O8 Co2 137.6(3) . .
C35 O10 Co2 134.4(4) . .
Co1 OW1 HW1A 112(4) . .
Co1 OW1 HW1B 112(3) . .
HW1A OW1 HW1B 109.3(18) . .
Co2 OW2 HW2A 105(5) . .
Co2 OW2 HW2B 132(6) . .
HW2A OW2 HW2B 109.6(19) . .
HW4A OW4 HW4B 112.5(13) . .
HW6A OW6 HW6B 111.1(13) . .
OW8 OW9 HW4A 102(2) . .

loop_
_geom_bond_atom_site_label_1
_geom_bond_atom_site_label_2
_geom_bond_distance
_geom_bond_site_symmetry_2
Co1 O2 2.024(3) 3_745
Co1 O2 2.024(3) .
Co1 O3 2.079(3) 3_745
Co1 O3 2.079(3) .
Co1 OW1 2.151(4) .
Co1 OW1 2.151(4) 3_745
Co2 O1 2.001(3) .
Co2 O10 2.005(4) .
Co2 O8 2.044(4) .
Co2 OW2 2.092(4) .
Co2 O5 2.160(3) 4_656
Co2 O4 2.252(3) 4_656
C1 O2 1.247(5) .
C1 O1 1.257(5) .
C1 C2 1.501(5) .
C2 C10 1.372(5) .
C2 C3 1.434(5) .
C3 O3 1.274(4) .
C3 C4 1.445(5) .
C4 C9 1.393(5) .
C4 C5 1.419(5) .
C5 C6 1.351(5) .
C5 H5A 0.9300 .
C6 F2 1.355(5) .
C6 C7 1.417(6) .
C7 C8 1.374(5) .
C7 N2 1.400(5) .
C8 C9 1.404(5) .
C8 H8A 0.9300 .
C9 N3 1.404(5) .
C10 N3 1.342(5) .
C10 H10A 0.9300 .
C11 C12 1.358(6) .
C11 C16 1.390(6) .
C11 N3 1.456(5) .
C12 C13 1.383(7) .
C12 H12A 0.9300 .
C13 C14 1.350(9) .
C13 H13A 0.9300 .
C14 C15 1.340(8) .
C14 F1 1.364(6) .
C15 C16 1.394(6) .
C15 H15A 0.9300 .
C16 H16A 0.9300 .
C17 N2 1.466(5) .
C17 C18 1.523(6) .
C17 H17A 0.9700 .
C17 H17B 0.9700 .
C18 N1 1.479(6) .
C18 H18A 0.9700 .
C18 H18B 0.9700 .
C19 N1 1.485(6) .
C19 C20 1.508(6) .
C19 H19A 0.9700 .
C19 H19B 0.9700 .
C20 N2 1.460(5) .
C20 H20A 0.9700 .
C20 H20B 0.9700 .
C21 C26 1.370(6) .
C21 C22 1.402(6) .
C21 C30 1.483(5) .
C22 C23 1.382(6) .
C22 H22A 0.9300 .
C23 C24 1.393(7) .
C23 C34 1.523(7) .
C24 C25 1.394(7) .
C24 C33 1.517(6) .
C25 C26 1.392(6) .
C25 H25A 0.9300 .
C26 H26A 0.9300 .
C27 C32 1.384(7) .
C27 C28 1.384(6) .
C27 C36 1.498(6) .
C28 C29 1.396(5) .
C28 C35 1.538(7) .
C29 C30 1.389(6) .
C29 H29A 0.9300 .
C30 C31 1.382(6) .
C31 C32 1.387(6) .
C31 H31A 0.9300 .
C32 H32A 0.9300 .
C33 O4 1.246(6) .
C33 O5 1.246(6) .
C34 O7 1.200(6) .
C34 O6 1.290(7) .
C34 O6A 1.35(3) .
C35 O10 1.242(6) .
C35 O11 1.242(6) .
C36 O9 1.243(6) .
C36 O8 1.266(6) .
N1 H1A 0.9000 .
N1 H1B 0.9000 .
O4 Co2 2.252(3) 4
O5 Co2 2.160(3) 4
OW1 HW1A 0.835(10) .
OW1 HW1B 0.840(10) .
OW2 HW2A 0.840(11) .
OW2 HW2B 0.842(11) .
OW3 HW3A 0.8302(11) .
OW4 HW4A 0.8299(11) .
OW4 HW4B 0.8300(11) .
OW5 OW7 1.173(17) .
OW6 HW6A 0.8300(14) .
OW6 HW6B 0.8300(11) .
OW8 OW9 1.15(3) .
OW9 HW4A 1.50(3) .
OW10 HW6A 1.40(18) .
